data_7055403
loop_
_publ_author_name
'Liu, Qing-Ling'
'Yang, Li-Jing'
'Luo, Yang-Hui'
'Sun, Baiwang'

_publ_section_title
;
 Lanthanide-based coordination compounds assembled by
 4-(4-carboxyphenyl)-1,2,4-triazole: synthesis, structures, Hirshfeld
 surface and luminescence properties
;
_journal_name_full 'New J. Chem.'
_journal_paper_doi 10.1039/C5NJ03499J
_journal_year 2016
_chemical_formula_moiety 'C36 H44 N12 O18 Pr2, 2(Cl O4)'
_chemical_formula_sum 'C36 H44 Cl2 N12 O26 Pr2'
_chemical_formula_weight 1413.55
_space_group_crystal_system monoclinic
_space_group_IT_number 14
_space_group_name_Hall '-P 2yn'
_space_group_name_H-M_alt 'P 1 21/n 1'
_symmetry_space_group_name_Hall '-P 2yn'
_symmetry_space_group_name_H-M 'P 1 21/n 1'
_atom_sites_solution_hydrogens mixed
_audit_creation_method SHELXL-2014/7
_audit_update_record
;
2016-02-25 deposited with the CCDC.
2016-03-03 downloaded from the CCDC.
;
_cell_angle_alpha 90
_cell_angle_beta 91.03(3)
_cell_angle_gamma 90
_cell_formula_units_Z 2
_cell_length_a 6.8160(14)
_cell_length_b 17.247(3)
_cell_length_c 27.329(6)
_cell_measurement_reflns_used 5897
_cell_measurement_temperature 293(2)
_cell_measurement_theta_max 25.368
_cell_measurement_theta_min 1.396
_cell_volume 3212.2(11)
_computing_cell_refinement green
_computing_data_collection block
_computing_structure_refinement 'SHELXL-2014/7 (Sheldrick, 2014)'
_diffrn_ambient_temperature 293(2)
_diffrn_measured_fraction_theta_full 1.000
_diffrn_measured_fraction_theta_max 1.000
_diffrn_measurement_device_type 'Bruker P4'
_diffrn_measurement_method '\w scans'
_diffrn_radiation_type MoK\a
_diffrn_radiation_wavelength 0.71073
_diffrn_reflns_av_unetI/netI 0.0878
_diffrn_reflns_laue_measured_fraction_full 1.000
_diffrn_reflns_laue_measured_fraction_max 1.000
_diffrn_reflns_limit_h_max 8
_diffrn_reflns_limit_k_max 20
_diffrn_reflns_limit_l_max 32
_diffrn_reflns_number 5897
_diffrn_reflns_point_group_measured_fraction_full 1.000
_diffrn_reflns_point_group_measured_fraction_max 1.000
_diffrn_reflns_theta_full 25.242
_diffrn_reflns_theta_max 25.368
_diffrn_reflns_theta_min 1.396
_exptl_absorpt_coefficient_mu 1.661
_exptl_crystal_colour green
_exptl_crystal_density_diffrn 1.462
_exptl_crystal_description block
_exptl_crystal_F_000 1408
_exptl_crystal_size_max 0.200
_exptl_crystal_size_mid 0.100
_exptl_crystal_size_min 0.100
_refine_diff_density_max 1.385
_refine_diff_density_min -0.869
_refine_diff_density_rms 0.147
_refine_ls_extinction_method none
_refine_ls_goodness_of_fit_ref 0.963
_refine_ls_hydrogen_treatment mixed
_refine_ls_matrix_type full
_refine_ls_number_parameters 358
_refine_ls_number_reflns 5897
_refine_ls_number_restraints 3
_refine_ls_restrained_S_all 0.962
_refine_ls_R_factor_all 0.0935
_refine_ls_R_factor_gt 0.0573
_refine_ls_shift/su_max 0.001
_refine_ls_shift/su_mean 0.000
_refine_ls_structure_factor_coef Fsqd
_refine_ls_weighting_details 'w=1/[\s^2^(Fo^2^)+(0.0859P)^2^] where P=(Fo^2^+2Fc^2^)/3'
_refine_ls_weighting_scheme calc
_refine_ls_wR_factor_gt 0.1381
_refine_ls_wR_factor_ref 0.1535
_reflns_Friedel_coverage 0.000
_reflns_number_gt 3874
_reflns_number_total 5897
_reflns_threshold_expression 'I > 2\s(I)'
_cod_data_source_file c5nj03499j1.cif
_cod_data_source_block X
_cod_database_code 7055403
_shelx_shelxl_version_number 2014/7
_shelx_space_group_comment
;
The symmetry employed for this shelxl refinement is uniquely defined
by the following loop, which should always be used as a source of
symmetry information in preference to the above space-group names.
They are only intended as comments.
;
_shelx_estimated_absorpt_t_min 0.730
_shelx_estimated_absorpt_t_max 0.850
_platon_squeeze_void_probe_radius 1.20

loop_
_space_group_symop_operation_xyz
'x, y, z'
'-x+1/2, y+1/2, -z+1/2'
'-x, -y, -z'
'x-1/2, -y-1/2, z-1/2'

loop_
_atom_site_label
_atom_site_type_symbol
_atom_site_fract_x
_atom_site_fract_y
_atom_site_fract_z
_atom_site_U_iso_or_equiv
_atom_site_adp_type
_atom_site_occupancy
_atom_site_site_symmetry_order
_atom_site_calc_flag
_atom_site_refinement_flags_posn
_atom_site_refinement_flags_adp
Pr Pr 0.53232(6) 0.64094(2) 0.04211(2) 0.02918(15) Uani 1 1 d . .
O1 O 0.4531(9) 0.6084(4) -0.04100(18) 0.0457(15) Uani 1 1 d . .
N1 N 0.4782(9) 0.6620(4) -0.2719(2) 0.0329(15) Uani 1 1 d . .
C1 C 0.4213(11) 0.5594(4) -0.0739(3) 0.0288(16) Uani 1 1 d . .
O2 O 0.4817(9) 0.7540(3) 0.10540(19) 0.0409(14) Uani 1 1 d . .
C2 C 0.4377(10) 0.5858(4) -0.1254(2) 0.0271(16) Uani 1 1 d . .
N2 N 0.5038(12) 0.6594(5) -0.3515(3) 0.057(2) Uani 1 1 d . .
O3 O 0.3874(9) 0.6376(3) 0.12632(18) 0.0421(14) Uani 1 1 d . .
N3 N 0.4543(10) 0.7343(5) -0.3367(3) 0.049(2) Uani 1 1 d . .
C3 C 0.4173(12) 0.5333(5) -0.1647(3) 0.0336(18) Uani 1 1 d . .
H3B H 0.3953 0.4811 -0.1582 0.040 Uiso 1 1 calc R U
N4 N 0.4959(10) 0.7829(5) 0.3406(2) 0.0441(18) Uani 1 1 d . .
C4 C 0.4293(13) 0.5580(5) -0.2123(3) 0.039(2) Uani 1 1 d . .
H4A H 0.4110 0.5232 -0.2380 0.047 Uiso 1 1 calc R U
O4 O 0.6946(10) 0.7557(4) 0.0050(2) 0.0597(18) Uani 1 1 d . .
H4C H 0.6136 0.7931 0.0036 0.072 Uiso 1 1 d R U
H4B H 0.7932 0.7685 0.0227 0.072 Uiso 1 1 d R U
C5 C 0.4689(10) 0.6350(5) -0.2216(3) 0.0319(17) Uani 1 1 d . .
O5 O 0.2561(9) 0.7247(4) 0.0130(2) 0.0566(18) Uani 1 1 d . .
H5A H 0.1953 0.7525 0.0334 0.068 Uiso 1 1 d R U
H5B H 0.2227 0.7255 -0.0171 0.068 Uiso 1 1 d R U
N5 N 0.4786(12) 0.8452(5) 0.4095(3) 0.057(2) Uani 1 1 d . .
O6 O 0.8259(9) 0.6511(4) 0.0983(2) 0.0531(17) Uani 1 1 d . .
H6A H 0.8133 0.6697 0.1268 0.064 Uiso 1 1 d R U
H6B H 0.9377 0.6361 0.0888 0.064 Uiso 1 1 d R U
N6 N 0.5607(14) 0.7716(5) 0.4188(3) 0.065(2) Uani 1 1 d . .
C6 C 0.4908(12) 0.6886(5) -0.1839(3) 0.041(2) Uani 1 1 d . .
H6C H 0.5167 0.7404 -0.1907 0.049 Uiso 1 1 calc R U
C7 C 0.4734(11) 0.6636(5) -0.1361(3) 0.0336(18) Uani 1 1 d . .
H7A H 0.4858 0.6992 -0.1106 0.040 Uiso 1 1 calc R U
O7 O 0.2116(9) 0.5529(4) 0.0441(2) 0.0446(15) Uani 1 1 d D .
O8 O 0.6194(8) 0.5107(3) 0.06626(19) 0.0399(14) Uani 1 1 d . .
C8 C 0.5141(14) 0.6162(6) -0.3126(3) 0.051(2) Uani 1 1 d . .
H8A H 0.5411 0.5633 -0.3121 0.061 Uiso 1 1 calc R U
O9 O 0.8454(8) 0.5948(3) -0.00235(18) 0.0373(13) Uani 1 1 d . .
H9A H 0.9573 0.5977 0.0118 0.045 Uiso 1 1 d R U
H9C H 0.8354 0.5768 -0.0313 0.045 Uiso 1 1 d R U
C9 C 0.4416(13) 0.7331(5) -0.2900(3) 0.045(2) Uani 1 1 d . .
H9B H 0.4108 0.7760 -0.2710 0.054 Uiso 1 1 calc R U
C10 C 0.4338(12) 0.7072(5) 0.1379(3) 0.0366(19) Uani 1 1 d . .
C11 C 0.4435(11) 0.7291(5) 0.1911(3) 0.0332(18) Uani 1 1 d . .
C12 C 0.4683(11) 0.8050(5) 0.2057(3) 0.0354(18) Uani 1 1 d . .
H12A H 0.4754 0.8439 0.1822 0.043 Uiso 1 1 calc R U
C13 C 0.4827(12) 0.8240(5) 0.2544(3) 0.0359(18) Uani 1 1 d . .
H13A H 0.4956 0.8754 0.2642 0.043 Uiso 1 1 calc R U
C14 C 0.4776(12) 0.7644(5) 0.2893(3) 0.039(2) Uani 1 1 d . .
C15 C 0.4500(14) 0.6883(5) 0.2750(3) 0.048(2) Uani 1 1 d . .
H15A H 0.4427 0.6495 0.2986 0.058 Uiso 1 1 calc R U
C16 C 0.4332(14) 0.6696(5) 0.2266(3) 0.047(2) Uani 1 1 d . .
H16A H 0.4152 0.6183 0.2170 0.057 Uiso 1 1 calc R U
C17 C 0.4493(12) 0.8488(6) 0.3639(3) 0.046(2) Uani 1 1 d . .
H17A H 0.4005 0.8926 0.3480 0.055 Uiso 1 1 calc R U
C18 C 0.5678(16) 0.7374(6) 0.3769(3) 0.063(3) Uani 1 1 d . .
H18A H 0.6163 0.6876 0.3723 0.075 Uiso 1 1 calc R U
Cl Cl 0.5181(6) 0.05220(19) 0.20841(14) 0.0852(10) Uani 1 1 d . .
O10 O 0.345(2) 0.0195(8) 0.2166(8) 0.226(9) Uani 1 1 d . .
O11 O 0.586(2) 0.0783(8) 0.2559(5) 0.166(5) Uani 1 1 d . .
O12 O 0.502(2) 0.1184(7) 0.1827(5) 0.174(6) Uani 1 1 d . .
O13 O 0.6491(19) -0.0008(7) 0.1895(4) 0.140(5) Uani 1 1 d . .
H7C H 0.17(2) 0.528(7) 0.069(3) 0.168 Uiso 1 1 d D U
H7B H 0.25(2) 0.598(4) 0.052(5) 0.168 Uiso 1 1 d D U

loop_
_atom_site_aniso_label
_atom_site_aniso_U_11
_atom_site_aniso_U_22
_atom_site_aniso_U_33
_atom_site_aniso_U_23
_atom_site_aniso_U_13
_atom_site_aniso_U_12
Pr 0.0385(2) 0.0323(2) 0.0166(2) -0.0026(2) -0.00291(14) 0.0003(2)
O1 0.065(4) 0.054(3) 0.017(3) -0.006(3) -0.014(3) -0.008(3)
N1 0.033(4) 0.044(4) 0.022(3) 0.016(3) -0.001(3) 0.003(3)
C1 0.028(4) 0.037(4) 0.021(4) 0.006(3) -0.006(3) -0.006(3)
O2 0.052(4) 0.047(3) 0.024(3) 0.002(3) 0.001(3) 0.003(3)
C2 0.026(4) 0.042(4) 0.013(3) 0.000(3) -0.001(3) -0.006(3)
N2 0.068(6) 0.074(6) 0.029(4) 0.013(4) -0.001(4) 0.007(5)
O3 0.057(4) 0.047(3) 0.023(3) -0.004(3) 0.004(2) -0.010(3)
N3 0.040(4) 0.071(6) 0.036(4) 0.025(4) -0.001(3) -0.006(4)
C3 0.043(5) 0.035(4) 0.023(4) 0.002(3) 0.004(3) -0.003(4)
N4 0.052(4) 0.066(5) 0.014(3) -0.013(3) -0.004(3) 0.003(4)
C4 0.068(6) 0.034(4) 0.016(4) -0.003(3) -0.005(4) -0.002(4)
O4 0.070(5) 0.049(4) 0.060(4) 0.012(3) 0.002(4) -0.001(3)
C5 0.029(4) 0.045(5) 0.022(4) 0.015(4) -0.001(3) 0.010(4)
O5 0.072(5) 0.070(5) 0.027(3) -0.009(3) -0.021(3) 0.023(4)
N5 0.049(5) 0.089(7) 0.032(4) -0.014(4) 0.008(3) -0.007(5)
O6 0.046(4) 0.071(5) 0.041(3) -0.030(3) -0.013(3) 0.007(3)
N6 0.094(7) 0.079(7) 0.022(4) -0.006(4) -0.007(4) -0.003(5)
C6 0.048(5) 0.031(5) 0.044(5) 0.006(4) -0.008(4) -0.002(4)
C7 0.028(4) 0.039(5) 0.034(4) -0.004(3) -0.001(3) -0.008(3)
O7 0.043(4) 0.053(4) 0.038(3) -0.005(3) 0.001(3) -0.003(3)
O8 0.046(3) 0.048(4) 0.026(3) 0.007(3) 0.008(2) 0.000(3)
C8 0.069(6) 0.063(6) 0.021(4) 0.006(4) 0.000(4) 0.001(5)
O9 0.038(3) 0.053(4) 0.022(3) 0.002(2) 0.000(2) 0.001(3)
C9 0.045(5) 0.051(6) 0.039(5) 0.019(4) -0.005(4) 0.000(4)
C10 0.036(5) 0.049(5) 0.024(4) -0.010(4) 0.001(3) 0.010(4)
C11 0.028(4) 0.039(5) 0.033(4) -0.014(3) 0.004(3) 0.004(3)
C12 0.038(5) 0.042(5) 0.026(4) -0.004(4) 0.002(3) 0.005(4)
C13 0.040(5) 0.036(4) 0.031(4) -0.009(3) 0.000(4) -0.001(4)
C14 0.041(5) 0.043(5) 0.034(5) -0.015(4) -0.004(4) 0.011(4)
C15 0.072(7) 0.049(6) 0.024(4) 0.002(4) -0.001(4) -0.006(5)
C16 0.068(6) 0.043(5) 0.031(5) -0.005(4) 0.002(4) -0.006(5)
C17 0.042(5) 0.061(6) 0.036(5) -0.019(4) 0.001(4) -0.001(4)
C18 0.085(8) 0.068(7) 0.034(5) -0.012(5) -0.011(5) -0.005(6)
Cl 0.100(3) 0.0579(18) 0.098(3) -0.0083(17) -0.001(2) 0.0181(18)
O10 0.110(10) 0.114(11) 0.46(3) -0.061(14) 0.034(14) -0.034(9)
O11 0.188(13) 0.179(13) 0.130(10) -0.055(10) -0.005(9) 0.033(11)
O12 0.255(17) 0.109(9) 0.162(12) 0.031(8) 0.043(11) 0.059(10)
O13 0.186(12) 0.134(9) 0.101(8) -0.018(7) 0.017(7) 0.081(9)

loop_
_atom_type_symbol
_atom_type_description
_atom_type_scat_dispersion_real
_atom_type_scat_dispersion_imag
_atom_type_scat_source
C C 0.0033 0.0016 'International Tables Vol C Tables 4.2.6.8 and 6.1.1.4'
H H 0.0000 0.0000 'International Tables Vol C Tables 4.2.6.8 and 6.1.1.4'
N N 0.0061 0.0033 'International Tables Vol C Tables 4.2.6.8 and 6.1.1.4'
O O 0.0106 0.0060 'International Tables Vol C Tables 4.2.6.8 and 6.1.1.4'
Cl Cl 0.1484 0.1585 'International Tables Vol C Tables 4.2.6.8 and 6.1.1.4'
Pr Pr -0.2180 2.8214 'International Tables Vol C Tables 4.2.6.8 and 6.1.1.4'

loop_
_geom_angle_atom_site_label_1
_geom_angle_atom_site_label_2
_geom_angle_atom_site_label_3
_geom_angle
_geom_angle_site_symmetry_1
_geom_angle_site_symmetry_3
O1 Pr O8 95.25(19) . .
O1 Pr O5 71.1(2) . .
O8 Pr O5 143.9(2) . .
O1 Pr O4 83.9(2) . .
O8 Pr O4 137.9(2) . .
O5 Pr O4 75.4(2) . .
O1 Pr O6 139.6(2) . .
O8 Pr O6 73.0(2) . .
O5 Pr O6 138.2(2) . .
O4 Pr O6 80.7(2) . .
O1 Pr O3 140.9(2) . .
O8 Pr O3 80.08(18) . .
O5 Pr O3 89.9(2) . .
O4 Pr O3 125.0(2) . .
O6 Pr O3 76.4(2) . .
O1 Pr O9 69.96(19) . .
O8 Pr O9 69.06(17) . .
O5 Pr O9 130.57(18) . .
O4 Pr O9 71.3(2) . .
O6 Pr O9 69.79(18) . .
O3 Pr O9 139.29(18) . .
O1 Pr O2 140.14(19) . .
O8 Pr O2 122.96(17) . .
O5 Pr O2 70.94(18) . .
O4 Pr O2 75.1(2) . .
O6 Pr O2 70.02(18) . .
O3 Pr O2 50.13(18) . .
O9 Pr O2 130.71(18) . .
O1 Pr O7 73.39(19) . .
O8 Pr O7 70.20(19) . .
O5 Pr O7 73.8(2) . .
O4 Pr O7 146.3(2) . .
O6 Pr O7 132.4(2) . .
O3 Pr O7 68.49(18) . .
O9 Pr O7 121.05(18) . .
O2 Pr O7 106.96(18) . .
O1 Pr C10 152.1(2) . .
O8 Pr C10 100.2(2) . .
O5 Pr C10 82.8(2) . .
O4 Pr C10 99.4(2) . .
O6 Pr C10 67.7(2) . .
O3 Pr C10 25.6(2) . .
O9 Pr C10 137.45(19) . .
O2 Pr C10 25.0(2) . .
O7 Pr C10 90.2(2) . .
O1 Pr H7B 81(4) . .
O8 Pr H7B 82(2) . .
O5 Pr H7B 64(3) . .
O4 Pr H7B 139(3) . .
O6 Pr H7B 132(4) . .
O3 Pr H7B 60(3) . .
O9 Pr H7B 136(2) . .
O2 Pr H7B 94(2) . .
O7 Pr H7B 15(3) . .
C10 Pr H7B 78(3) . .
C1 O1 Pr 151.0(5) . .
C9 N1 C8 104.9(7) . .
C9 N1 C5 129.0(7) . .
C8 N1 C5 126.0(7) . .
O1 C1 O8 124.5(7) . 3_665
O1 C1 C2 117.3(7) . .
O8 C1 C2 118.1(7) 3_665 .
C10 O2 Pr 91.6(5) . .
C7 C2 C3 118.4(6) . .
C7 C2 C1 120.6(7) . .
C3 C2 C1 121.0(7) . .
C8 N2 N3 107.7(7) . .
C10 O3 Pr 96.0(4) . .
C9 N3 N2 107.1(7) . .
C4 C3 C2 121.0(7) . .
C4 C3 H3B 119.5 . .
C2 C3 H3B 119.5 . .
C17 N4 C18 103.3(7) . .
C17 N4 C14 129.1(8) . .
C18 N4 C14 127.6(8) . .
C3 C4 C5 119.2(7) . .
C3 C4 H4A 120.4 . .
C5 C4 H4A 120.4 . .
Pr O4 H4C 109.2 . .
Pr O4 H4B 109.1 . .
H4C O4 H4B 109.5 . .
C4 C5 C6 121.5(7) . .
C4 C5 N1 119.6(7) . .
C6 C5 N1 118.8(7) . .
Pr O5 H5A 119.5 . .
Pr O5 H5B 120.5 . .
H5A O5 H5B 120.0 . .
C17 N5 N6 106.2(8) . .
Pr O6 H6A 119.8 . .
Pr O6 H6B 120.2 . .
H6A O6 H6B 120.0 . .
C18 N6 N5 105.9(8) . .
C7 C6 C5 118.9(7) . .
C7 C6 H6C 120.6 . .
C5 C6 H6C 120.6 . .
C6 C7 C2 121.0(7) . .
C6 C7 H7A 119.5 . .
C2 C7 H7A 119.5 . .
Pr O7 H7C 124(10) . .
Pr O7 H7B 40(9) . .
H7C O7 H7B 111(4) . .
C1 O8 Pr 152.4(5) 3_665 .
N2 C8 N1 108.7(8) . .
N2 C8 H8A 125.6 . .
N1 C8 H8A 125.6 . .
Pr O9 H9A 120.5 . .
Pr O9 H9C 119.6 . .
H9A O9 H9C 120.0 . .
N3 C9 N1 111.5(9) . .
N3 C9 H9B 124.3 . .
N1 C9 H9B 124.3 . .
O2 C10 O3 119.8(7) . .
O2 C10 C11 121.3(8) . .
O3 C10 C11 118.7(7) . .
O2 C10 Pr 63.3(4) . .
O3 C10 Pr 58.4(4) . .
C11 C10 Pr 162.0(5) . .
C12 C11 C16 119.9(7) . .
C12 C11 C10 121.4(8) . .
C16 C11 C10 118.7(7) . .
C13 C12 C11 120.8(8) . .
C13 C12 H12A 119.6 . .
C11 C12 H12A 119.6 . .
C12 C13 C14 118.9(8) . .
C12 C13 H13A 120.6 . .
C14 C13 H13A 120.6 . .
C15 C14 C13 120.5(7) . .
C15 C14 N4 119.7(8) . .
C13 C14 N4 119.7(7) . .
C16 C15 C14 120.5(8) . .
C16 C15 H15A 119.7 . .
C14 C15 H15A 119.7 . .
C15 C16 C11 119.2(8) . .
C15 C16 H16A 120.4 . .
C11 C16 H16A 120.4 . .
N5 C17 N4 113.1(9) . .
N5 C17 H17A 123.5 . .
N4 C17 H17A 123.5 . .
N6 C18 N4 111.6(10) . .
N6 C18 H18A 124.2 . .
N4 C18 H18A 124.2 . .
O10 Cl O12 112.6(11) . .
O10 Cl O13 111.3(9) . .
O12 Cl O13 114.4(8) . .
O10 Cl O11 104.5(11) . .
O12 Cl O11 103.1(9) . .
O13 Cl O11 110.1(7) . .

loop_
_geom_bond_atom_site_label_1
_geom_bond_atom_site_label_2
_geom_bond_distance
_geom_bond_site_symmetry_2
Pr O1 2.392(5) .
Pr O8 2.412(6) .
Pr O5 2.492(6) .
Pr O4 2.492(6) .
Pr O6 2.506(6) .
Pr O3 2.521(5) .
Pr O9 2.600(5) .
Pr O2 2.633(6) .
Pr O7 2.663(6) .
Pr C10 2.945(7) .
Pr H7B 2.08(13) .
O1 C1 1.249(9) .
N1 C9 1.345(10) .
N1 C8 1.391(11) .
N1 C5 1.454(8) .
C1 O8 1.259(9) 3_665
C1 C2 1.487(9) .
O2 C10 1.247(10) .
C2 C7 1.395(11) .
C2 C3 1.409(10) .
N2 C8 1.297(11) .
N2 N3 1.397(11) .
O3 C10 1.279(10) .
N3 C9 1.281(10) .
C3 C4 1.373(10) .
C3 H3B 0.9300 .
N4 C17 1.343(11) .
N4 C18 1.351(12) .
N4 C14 1.440(9) .
C4 C5 1.381(11) .
C4 H4A 0.9300 .
O4 H4C 0.8499 .
O4 H4B 0.8504 .
C5 C6 1.390(11) .
O5 H5A 0.8500 .
O5 H5B 0.8500 .
N5 C17 1.262(11) .
N5 N6 1.408(12) .
O6 H6A 0.8501 .
O6 H6B 0.8500 .
N6 C18 1.290(11) .
C6 C7 1.383(11) .
C6 H6C 0.9300 .
C7 H7A 0.9300 .
O7 H7C 0.85(2) .
O7 H7B 0.85(2) .
O8 C1 1.259(9) 3_665
C8 H8A 0.9300 .
O9 H9A 0.8498 .
O9 H9C 0.8504 .
C9 H9B 0.9300 .
C10 C11 1.503(10) .
C11 C12 1.379(11) .
C11 C16 1.415(12) .
C12 C13 1.374(10) .
C12 H12A 0.9300 .
C13 C14 1.403(12) .
C13 H13A 0.9300 .
C14 C15 1.381(12) .
C15 C16 1.365(11) .
C15 H15A 0.9300 .
C16 H16A 0.9300 .
C17 H17A 0.9300 .
C18 H18A 0.9300 .
Cl O10 1.329(13) .
Cl O12 1.344(12) .
Cl O13 1.384(10) .
Cl O11 1.443(12) .

loop_
_geom_torsion_atom_site_label_1
_geom_torsion_atom_site_label_2
_geom_torsion_atom_site_label_3
_geom_torsion_atom_site_label_4
_geom_torsion
_geom_torsion_site_symmetry_1
_geom_torsion_site_symmetry_4
Pr O1 C1 O8 17.6(17) . 3_665
Pr O1 C1 C2 -160.9(8) . .
O1 C1 C2 C7 -4.4(11) . .
O8 C1 C2 C7 177.0(7) 3_665 .
O1 C1 C2 C3 175.7(7) . .
O8 C1 C2 C3 -2.9(11) 3_665 .
C8 N2 N3 C9 1.4(10) . .
C7 C2 C3 C4 -0.9(12) . .
C1 C2 C3 C4 178.9(7) . .
C2 C3 C4 C5 2.3(13) . .
C3 C4 C5 C6 -2.0(13) . .
C3 C4 C5 N1 -178.8(7) . .
C9 N1 C5 C4 152.5(8) . .
C8 N1 C5 C4 -22.2(12) . .
C9 N1 C5 C6 -24.4(12) . .
C8 N1 C5 C6 160.9(8) . .
C17 N5 N6 C18 -1.6(11) . .
C4 C5 C6 C7 0.4(12) . .
N1 C5 C6 C7 177.2(7) . .
C5 C6 C7 C2 1.0(12) . .
C3 C2 C7 C6 -0.8(11) . .
C1 C2 C7 C6 179.4(7) . .
N3 N2 C8 N1 -1.9(10) . .
C9 N1 C8 N2 1.7(10) . .
C5 N1 C8 N2 177.5(7) . .
N2 N3 C9 N1 -0.3(10) . .
C8 N1 C9 N3 -0.8(10) . .
C5 N1 C9 N3 -176.4(7) . .
Pr O2 C10 O3 -15.4(8) . .
Pr O2 C10 C11 160.0(6) . .
Pr O3 C10 O2 16.2(8) . .
Pr O3 C10 C11 -159.4(6) . .
O2 C10 C11 C12 12.8(12) . .
O3 C10 C11 C12 -171.8(7) . .
Pr C10 C11 C12 112.6(19) . .
O2 C10 C11 C16 -165.1(8) . .
O3 C10 C11 C16 10.3(11) . .
Pr C10 C11 C16 -65(2) . .
C16 C11 C12 C13 -0.2(12) . .
C10 C11 C12 C13 -178.1(7) . .
C11 C12 C13 C14 1.9(12) . .
C12 C13 C14 C15 -2.8(13) . .
C12 C13 C14 N4 178.9(7) . .
C17 N4 C14 C15 -151.7(9) . .
C18 N4 C14 C15 29.3(14) . .
C17 N4 C14 C13 26.7(13) . .
C18 N4 C14 C13 -152.4(9) . .
C13 C14 C15 C16 2.0(14) . .
N4 C14 C15 C16 -179.7(8) . .
C14 C15 C16 C11 -0.3(14) . .
C12 C11 C16 C15 -0.6(13) . .
C10 C11 C16 C15 177.3(8) . .
N6 N5 C17 N4 2.7(11) . .
C18 N4 C17 N5 -2.7(11) . .
C14 N4 C17 N5 178.0(8) . .
N5 N6 C18 N4 -0.1(12) . .
C17 N4 C18 N6 1.6(12) . .
C14 N4 C18 N6 -179.1(9) . .

loop_
_platon_squeeze_void_nr
_platon_squeeze_void_average_x
_platon_squeeze_void_average_y
_platon_squeeze_void_average_z
_platon_squeeze_void_volume
_platon_squeeze_void_count_electrons
_platon_squeeze_void_content
1 -0.029 0.000 0.000 336 70 ' '
2 -0.026 0.500 0.500 336 70 ' '
3 0.100 0.531 0.162 12 8 ' '
4 0.400 0.031 0.338 12 8 ' '
5 0.600 0.969 0.662 12 8 ' '
6 0.900 0.469 0.838 12 8 ' '
